data_4306082
loop_
_publ_author_name
'Blanca R. Manzano'
'F\'elix A. Jal\'on'
'M. Laura Soriano'
'M. Carmen Carri\'on'
'M. Pilar Carranza'
'Kurt Mereiter'
'Ana M. Rodr\'iguez'
'Antonio de la Hoz'
'Ana S\'anchez-Migall\'on'

_publ_contact_author
;
Blanca R. Manzano
Departamento de Qu\'imica In\'organica, Org\'anica y Bioqu\'imica
Facultad de Qu\'imicas
Universidad Castilla La Mancha
13071-Ciudad Real 
Spain
;
_publ_contact_author_email Blanca.Manzano@uclm.es
_publ_contact_author_fax '+34 926 295318'
_publ_contact_author_phone '+34 926 295300'
_publ_section_title
;
Anion-Dependent Self-Assembly of Silver(I) and Diaminotriazines to
Coordination Polymers: Non-Covalent Bonds and Role Interchange between
Silver and Hydrogen Bonds
;
_journal_name_full 'Inorganic Chemistry'
_journal_page_first 8957
_journal_page_last 8971
_journal_paper_doi 10.1021/ic800997d
_journal_volume 47
_journal_year 2008
_chemical_formula_moiety 'C10 H9 Ag F3 N5 O3 S'
_chemical_formula_sum 'C10 H9 Ag F3 N5 O3 S'
_chemical_formula_weight 444.15
_chemical_name_common '[Ag(Phdat)](CF3SO3)'
_chemical_name_systematic
; 
6-Phenyl-[1,3,5]triazine-2,4-diamine silver(I) triflate
;
_space_group_IT_number 14
_symmetry_cell_setting monoclinic
_symmetry_space_group_name_Hall '-P 2ybc'
_symmetry_space_group_name_H-M 'P 1 21/c 1'
_atom_sites_solution_hydrogens geom
_atom_sites_solution_primary direct
_atom_sites_solution_secondary difmap
_audit_creation_method SHELXL-97
_cell_angle_alpha 90.00
_cell_angle_beta 106.569(13)
_cell_angle_gamma 90.00
_cell_formula_units_Z 8
_cell_length_a 21.148(10)
_cell_length_b 7.283(4)
_cell_length_c 19.986(10)
_cell_measurement_reflns_used 1192
_cell_measurement_temperature 173(2)
_cell_measurement_theta_max 22.65
_cell_measurement_theta_min 2.97
_cell_volume 2950(3)
_computing_cell_refinement 'Bruker SAINT'
_computing_data_collection 'Bruker SMART'
_computing_data_reduction 'Bruker SAINT, SADABS, XPREP'
_computing_molecular_graphics 'Bruker SHELXTL'
_computing_publication_material 'Bruker SHELXTL'
_computing_structure_refinement 'SHELXL-97 (Sheldrick, 1997)'
_computing_structure_solution 'SHELXS-97 (Sheldrick, 1997)'
_diffrn_ambient_temperature 173(2)
_diffrn_measured_fraction_theta_full 0.880
_diffrn_measured_fraction_theta_max 0.880
_diffrn_measurement_device_type 'CCD area detector'
_diffrn_measurement_method 'phi and omega scans'
_diffrn_radiation_monochromator graphite
_diffrn_radiation_source 'fine-focus sealed tube'
_diffrn_radiation_type MoK\a
_diffrn_radiation_wavelength 0.71073
_diffrn_reflns_av_R_equivalents 0.0869
_diffrn_reflns_av_sigmaI/netI 0.0729
_diffrn_reflns_limit_h_max 26
_diffrn_reflns_limit_h_min -26
_diffrn_reflns_limit_k_max 9
_diffrn_reflns_limit_k_min -9
_diffrn_reflns_limit_l_max 25
_diffrn_reflns_limit_l_min -25
_diffrn_reflns_number 26580
_diffrn_reflns_theta_full 27.04
_diffrn_reflns_theta_max 27.04
_diffrn_reflns_theta_min 3.06
_diffrn_standards_decay_% 0
_exptl_absorpt_coefficient_mu 1.562
_exptl_absorpt_correction_T_max 0.74
_exptl_absorpt_correction_T_min 0.35
_exptl_absorpt_correction_type multi-scan
_exptl_absorpt_process_details 'program SADABS V2.10'
_exptl_crystal_colour colorless
_exptl_crystal_density_diffrn 2.000
_exptl_crystal_density_method 'not measured'
_exptl_crystal_description prism
_exptl_crystal_F_000 1744
_exptl_crystal_size_max 0.63
_exptl_crystal_size_mid 0.28
_exptl_crystal_size_min 0.19
_refine_diff_density_max 1.532
_refine_diff_density_min -1.873
_refine_diff_density_rms 0.187
_refine_ls_extinction_method none
_refine_ls_goodness_of_fit_ref 1.047
_refine_ls_hydrogen_treatment constr
_refine_ls_matrix_type full
_refine_ls_number_parameters 415
_refine_ls_number_reflns 5690
_refine_ls_number_restraints 128
_refine_ls_restrained_S_all 1.044
_refine_ls_R_factor_all 0.1149
_refine_ls_R_factor_gt 0.0870
_refine_ls_shift/su_max 0.000
_refine_ls_shift/su_mean 0.000
_refine_ls_structure_factor_coef Fsqd
_refine_ls_weighting_details 'calc w=1/[\s^2^(Fo^2^)+(0.1146P)^2^+19.9733P] where P=(Fo^2^+2Fc^2^)/3'
_refine_ls_weighting_scheme calc
_refine_ls_wR_factor_gt 0.2023
_refine_ls_wR_factor_ref 0.2213
_reflns_number_gt 4332
_reflns_number_total 5690
_reflns_threshold_expression >2sigma(I)
_cod_data_source_file ic800997d_si_001_3.cif
_cod_data_source_block compd3
_cod_depositor_comments
;
The following automatic conversions were performed:
'_symmetry_cell_setting' value 'Monoclinic' changed to 'monoclinic'
according to '/home/saulius/struct/CIF-dictionaries/cif_core.dic'
dictionary named 'cif_core.dic' version 2.4.1 from 2010-06-29.

Automatic conversion script
Id: cif_fix_enum 1527 2010-12-29 10:47:43Z saulius 
;
_cod_original_cell_volume 2951(2)
_cod_database_code 4306082

loop_
_symmetry_equiv_pos_as_xyz
'x, y, z'
'-x, y+1/2, -z+1/2'
'-x, -y, -z'
'x, -y-1/2, z-1/2'

loop_
_atom_site_label
_atom_site_type_symbol
_atom_site_fract_x
_atom_site_fract_y
_atom_site_fract_z
_atom_site_U_iso_or_equiv
_atom_site_adp_type
_atom_site_occupancy
_atom_site_symmetry_multiplicity
_atom_site_calc_flag
_atom_site_refinement_flags
_atom_site_disorder_assembly
_atom_site_disorder_group
Ag1 Ag 0.38246(3) 0.34609(12) 0.24368(4) 0.0363(2) Uani 1 1 d U . .
Ag2 Ag 0.11510(3) 0.29497(11) 0.24528(3) 0.0331(2) Uani 1 1 d U . .
C1 C 0.4984(4) 0.1089(12) 0.2122(4) 0.0263(16) Uani 1 1 d U . .
N1 N 0.4375(4) 0.1695(12) 0.1774(4) 0.0365(18) Uani 1 1 d U . .
C2 C 0.4237(5) 0.1581(15) 0.1049(5) 0.038(2) Uani 1 1 d U . .
N2 N 0.4664(4) 0.1037(13) 0.0721(4) 0.0377(18) Uani 1 1 d U . .
C3 C 0.5267(4) 0.0462(14) 0.1132(5) 0.0334(19) Uani 1 1 d U . .
N3 N 0.5442(4) 0.0428(13) 0.1837(4) 0.0356(18) Uani 1 1 d U . .
N4 N 0.3640(4) 0.2084(15) 0.0687(4) 0.052(2) Uani 1 1 d U . .
H4A H 0.3351 0.2480 0.0910 0.062 Uiso 1 1 d R . .
H4B H 0.3521 0.2034 0.0218 0.062 Uiso 1 1 d R . .
N5 N 0.5693(4) -0.0087(14) 0.0802(4) 0.043(2) Uani 1 1 d U . .
H5A H 0.6095 -0.0488 0.1048 0.052 Uiso 1 1 d R . .
H5B H 0.5584 -0.0050 0.0333 0.052 Uiso 1 1 d R . .
C4 C 0.5158(4) 0.1133(13) 0.2894(4) 0.0303(18) Uani 1 1 d U . .
C5 C 0.4698(6) 0.0594(17) 0.3236(5) 0.045(2) Uani 1 1 d U . .
H5 H 0.4271 0.0164 0.2970 0.054 Uiso 1 1 d R . .
C6 C 0.4867(7) 0.066(2) 0.3967(6) 0.067(4) Uani 1 1 d U . .
H6 H 0.4557 0.0290 0.4211 0.081 Uiso 1 1 d R . .
C7 C 0.5472(8) 0.131(2) 0.4332(6) 0.065(3) Uani 1 1 d U . .
H7 H 0.5595 0.1334 0.4832 0.077 Uiso 1 1 d R . .
C8 C 0.5930(6) 0.1865(18) 0.3988(5) 0.052(3) Uani 1 1 d U . .
H8 H 0.6355 0.2321 0.4249 0.062 Uiso 1 1 d R . .
C9 C 0.5771(5) 0.1800(16) 0.3277(5) 0.041(2) Uani 1 1 d U . .
H9 H 0.6082 0.2192 0.3037 0.050 Uiso 1 1 d R . .
C10 C -0.0109(4) 0.0417(13) 0.2114(4) 0.0269(17) Uani 1 1 d U . .
N6 N 0.0340(4) 0.0999(12) 0.1792(4) 0.0319(16) Uani 1 1 d U . .
C11 C 0.0151(4) 0.0817(14) 0.1089(4) 0.0305(18) Uani 1 1 d U . .
N7 N -0.0442(4) 0.0149(12) 0.0715(4) 0.0359(18) Uani 1 1 d U . .
C12 C -0.0856(5) -0.0303(14) 0.1077(4) 0.034(2) Uani 1 1 d U . .
N8 N -0.0710(4) -0.0215(12) 0.1803(4) 0.0328(17) Uani 1 1 d U . .
N9 N 0.0589(4) 0.1213(14) 0.0746(4) 0.045(2) Uani 1 1 d U . .
H9A H 0.0994 0.1610 0.0983 0.054 Uiso 1 1 d R . .
H9B H 0.0480 0.1096 0.0279 0.054 Uiso 1 1 d R . .
N10 N -0.1459(4) -0.0841(17) 0.0727(5) 0.055(3) Uani 1 1 d U . .
H10A H -0.1756 -0.1121 0.0957 0.066 Uiso 1 1 d R . .
H10B H -0.1572 -0.0920 0.0259 0.066 Uiso 1 1 d R . .
C13 C 0.0099(5) 0.0424(15) 0.2882(4) 0.035(2) Uani 1 1 d U . .
C14 C -0.0334(5) 0.1034(15) 0.3253(5) 0.039(2) Uani 1 1 d U . .
H14 H -0.0765 0.1467 0.3003 0.047 Uiso 1 1 d R . .
C15 C -0.0139(6) 0.0993(17) 0.3960(5) 0.046(2) Uani 1 1 d U . .
H15 H -0.0427 0.1455 0.4214 0.056 Uiso 1 1 d R . .
C16 C 0.0497(6) 0.0308(18) 0.4322(5) 0.050(3) Uani 1 1 d U . .
H16 H 0.0630 0.0280 0.4823 0.060 Uiso 1 1 d R . .
C17 C 0.0905(6) -0.0326(19) 0.3969(5) 0.053(3) Uani 1 1 d U . .
H17 H 0.1327 -0.0816 0.4221 0.064 Uiso 1 1 d R . .
C18 C 0.0717(5) -0.0271(16) 0.3247(5) 0.040(2) Uani 1 1 d U . .
H18 H 0.1016 -0.0689 0.2998 0.048 Uiso 1 1 d R . .
S1 S 0.27988(13) 0.1533(5) 0.35019(15) 0.0488(7) Uani 1 1 d U . .
C19 C 0.2796(13) -0.087(3) 0.3567(16) 0.119(6) Uani 1 1 d U . .
O1 O 0.2144(4) 0.2103(18) 0.3374(6) 0.080(3) Uani 1 1 d U . .
O2 O 0.3095(6) 0.182(3) 0.2958(9) 0.140(6) Uani 1 1 d U . .
O3 O 0.3230(7) 0.199(3) 0.4162(9) 0.140(6) Uani 1 1 d U . .
F1 F 0.3332(8) -0.164(2) 0.3567(15) 0.225(11) Uani 1 1 d U . .
F2 F 0.2622(11) -0.135(3) 0.4129(13) 0.210(9) Uani 1 1 d U . .
F3 F 0.2369(10) -0.174(2) 0.3173(16) 0.213(9) Uani 1 1 d U . .
S2 S 0.21654(13) 0.4341(6) 0.13290(18) 0.0643(14) Uani 1 1 d U . .
C20 C 0.2139(8) 0.672(3) 0.1029(13) 0.107(5) Uani 1 1 d U . .
O4 O 0.2848(4) 0.393(2) 0.1518(5) 0.087(3) Uani 1 1 d U . .
O5 O 0.1869(6) 0.447(2) 0.1874(8) 0.123(4) Uani 1 1 d U . .
O6 O 0.1772(7) 0.331(2) 0.0751(10) 0.136(5) Uani 1 1 d U . .
F4 F 0.1548(6) 0.730(2) 0.0832(14) 0.218(10) Uani 1 1 d U . .
F5 F 0.2325(9) 0.680(2) 0.0477(9) 0.171(6) Uani 1 1 d U . .
F6 F 0.2530(9) 0.768(3) 0.1476(12) 0.184(7) Uani 1 1 d U . .

loop_
_atom_site_aniso_label
_atom_site_aniso_U_11
_atom_site_aniso_U_22
_atom_site_aniso_U_33
_atom_site_aniso_U_23
_atom_site_aniso_U_13
_atom_site_aniso_U_12
Ag1 0.0216(4) 0.0502(5) 0.0376(4) -0.0068(3) 0.0095(3) -0.0026(3)
Ag2 0.0207(4) 0.0442(5) 0.0372(4) -0.0057(3) 0.0128(3) -0.0025(3)
C1 0.027(4) 0.023(4) 0.032(3) -0.004(3) 0.014(3) 0.001(3)
N1 0.022(3) 0.054(6) 0.032(3) -0.002(3) 0.006(3) -0.001(3)
C2 0.025(4) 0.055(7) 0.035(4) -0.001(4) 0.010(3) 0.003(4)
N2 0.023(4) 0.053(5) 0.034(4) -0.003(3) 0.004(3) 0.008(4)
C3 0.022(4) 0.044(6) 0.035(4) 0.001(4) 0.010(3) 0.004(4)
N3 0.021(4) 0.053(5) 0.033(3) 0.004(3) 0.007(3) 0.012(3)
N4 0.037(4) 0.078(7) 0.036(4) -0.009(4) 0.005(3) 0.024(5)
N5 0.031(4) 0.067(6) 0.034(4) 0.008(4) 0.013(3) 0.015(4)
C4 0.029(4) 0.033(5) 0.032(4) 0.008(3) 0.015(3) 0.014(4)
C5 0.049(6) 0.052(7) 0.044(4) 0.010(5) 0.028(4) 0.006(5)
C6 0.071(7) 0.099(11) 0.042(5) 0.012(6) 0.032(5) 0.018(7)
C7 0.096(9) 0.071(9) 0.032(5) 0.004(5) 0.025(5) 0.012(7)
C8 0.046(6) 0.068(8) 0.037(4) -0.009(5) 0.004(4) 0.014(5)
C9 0.036(5) 0.053(7) 0.037(4) -0.006(4) 0.013(4) 0.007(4)
C10 0.026(4) 0.028(5) 0.029(3) 0.005(3) 0.012(3) -0.005(3)
N6 0.032(4) 0.037(4) 0.030(3) 0.000(3) 0.015(3) -0.003(3)
C11 0.027(4) 0.039(5) 0.031(4) -0.005(3) 0.018(3) -0.006(4)
N7 0.030(4) 0.052(5) 0.026(3) -0.003(3) 0.009(3) -0.015(4)
C12 0.029(4) 0.038(5) 0.034(4) 0.005(4) 0.009(3) -0.012(4)
N8 0.020(3) 0.046(5) 0.030(3) 0.002(3) 0.003(3) -0.001(3)
N9 0.043(5) 0.069(6) 0.031(4) -0.011(4) 0.022(3) -0.023(4)
N10 0.032(4) 0.091(8) 0.039(4) 0.003(5) 0.006(3) -0.013(5)
C13 0.039(5) 0.040(6) 0.026(3) 0.001(3) 0.009(3) -0.013(4)
C14 0.030(5) 0.045(6) 0.044(4) -0.005(4) 0.014(4) -0.010(4)
C15 0.052(6) 0.055(7) 0.045(5) -0.007(5) 0.034(4) -0.016(5)
C16 0.056(6) 0.063(8) 0.031(4) -0.001(4) 0.013(4) -0.016(5)
C17 0.042(6) 0.078(9) 0.032(4) -0.001(5) 0.000(4) 0.000(5)
C18 0.037(5) 0.051(6) 0.034(4) 0.001(4) 0.012(3) -0.003(4)
S1 0.0240(12) 0.0674(19) 0.0573(15) 0.0095(13) 0.0154(11) 0.0017(12)
C19 0.115(13) 0.069(7) 0.20(2) -0.010(9) 0.095(14) -0.001(8)
O1 0.032(4) 0.120(9) 0.087(6) 0.002(6) 0.016(4) 0.017(5)
O2 0.084(9) 0.196(16) 0.181(10) 0.094(11) 0.103(9) 0.036(9)
O3 0.065(7) 0.178(14) 0.146(9) -0.079(11) -0.020(7) 0.021(9)
F1 0.133(9) 0.099(9) 0.50(4) 0.060(15) 0.174(16) 0.043(8)
F2 0.24(2) 0.141(14) 0.315(19) 0.103(14) 0.181(18) 0.009(12)
F3 0.151(11) 0.109(10) 0.38(2) -0.107(15) 0.079(16) -0.014(10)
S2 0.0190(15) 0.107(3) 0.068(2) 0.0300(19) 0.0142(12) 0.0053(15)
C20 0.042(6) 0.119(9) 0.153(13) 0.045(9) 0.018(9) -0.028(6)
O4 0.024(4) 0.159(10) 0.079(6) 0.003(6) 0.018(4) 0.007(5)
O5 0.083(8) 0.149(12) 0.178(10) 0.060(8) 0.102(8) 0.015(7)
O6 0.066(7) 0.137(11) 0.162(11) 0.002(9) -0.036(7) -0.022(8)
F4 0.068(7) 0.123(11) 0.45(3) 0.119(15) 0.051(10) 0.023(7)
F5 0.187(14) 0.172(15) 0.163(10) 0.080(9) 0.065(10) -0.039(11)
F6 0.144(12) 0.131(10) 0.258(16) -0.052(13) 0.028(12) -0.031(10)

loop_
_atom_type_symbol
_atom_type_description
_atom_type_scat_dispersion_real
_atom_type_scat_dispersion_imag
_atom_type_scat_source
C C 0.0033 0.0016 'International Tables Vol C Tables 4.2.6.8 and 6.1.1.4'
H H 0.0000 0.0000 'International Tables Vol C Tables 4.2.6.8 and 6.1.1.4'
N N 0.0061 0.0033 'International Tables Vol C Tables 4.2.6.8 and 6.1.1.4'
O O 0.0106 0.0060 'International Tables Vol C Tables 4.2.6.8 and 6.1.1.4'
F F 0.0171 0.0103 'International Tables Vol C Tables 4.2.6.8 and 6.1.1.4'
S S 0.1246 0.1234 'International Tables Vol C Tables 4.2.6.8 and 6.1.1.4'
Ag Ag -0.8971 1.1015 'International Tables Vol C Tables 4.2.6.8 and 6.1.1.4'

loop_
_geom_angle_atom_site_label_1
_geom_angle_atom_site_label_2
_geom_angle_atom_site_label_3
_geom_angle
_geom_angle_site_symmetry_1
_geom_angle_site_symmetry_3
_geom_angle_publ_flag
N3 Ag1 O4 133.2(4) 2_655 . ?
N3 Ag1 N1 109.9(3) 2_655 . ?
O4 Ag1 N1 95.9(3) . . ?
N3 Ag1 O2 115.9(5) 2_655 . ?
O4 Ag1 O2 83.2(5) . . ?
N1 Ag1 O2 116.6(5) . . ?
N6 Ag2 N8 109.9(3) . 2 ?
N6 Ag2 O5 118.0(5) . . ?
N8 Ag2 O5 116.9(5) 2 . ?
N6 Ag2 O1 127.5(4) . . ?
N8 Ag2 O1 94.5(3) 2 . ?
O5 Ag2 O1 87.3(4) . . ?
N3 C1 N1 126.5(8) . . ?
N3 C1 C4 117.0(7) . . ?
N1 C1 C4 116.5(7) . . ?
C1 N1 C2 113.7(8) . . ?
C1 N1 Ag1 115.9(5) . . ?
C2 N1 Ag1 128.3(6) . . ?
N4 C2 N2 119.7(9) . . ?
N4 C2 N1 116.0(9) . . ?
N2 C2 N1 124.3(8) . . ?
C2 N2 C3 116.5(8) . . ?
N5 C3 N3 119.5(8) . . ?
N5 C3 N2 116.4(8) . . ?
N3 C3 N2 124.2(8) . . ?
C1 N3 C3 114.8(7) . . ?
C1 N3 Ag1 113.2(6) . 2_645 ?
C3 N3 Ag1 127.2(6) . 2_645 ?
C9 C4 C5 119.9(9) . . ?
C9 C4 C1 119.8(8) . . ?
C5 C4 C1 120.2(9) . . ?
C4 C5 C6 119.6(11) . . ?
C7 C6 C5 119.4(12) . . ?
C6 C7 C8 121.0(10) . . ?
C9 C8 C7 120.1(11) . . ?
C8 C9 C4 120.0(10) . . ?
N8 C10 N6 126.3(7) . . ?
N8 C10 C13 116.7(7) . . ?
N6 C10 C13 117.0(7) . . ?
C11 N6 C10 115.0(7) . . ?
C11 N6 Ag2 126.9(6) . . ?
C10 N6 Ag2 115.0(6) . . ?
N9 C11 N6 118.1(8) . . ?
N9 C11 N7 117.7(8) . . ?
N6 C11 N7 124.1(8) . . ?
C12 N7 C11 116.2(7) . . ?
N7 C12 N10 118.2(8) . . ?
N7 C12 N8 124.7(8) . . ?
N10 C12 N8 117.1(8) . . ?
C10 N8 C12 113.6(7) . . ?
C10 N8 Ag2 113.4(5) . 2_545 ?
C12 N8 Ag2 127.8(6) . 2_545 ?
C18 C13 C14 119.4(8) . . ?
C18 C13 C10 120.0(9) . . ?
C14 C13 C10 120.5(9) . . ?
C15 C14 C13 119.6(10) . . ?
C14 C15 C16 120.1(10) . . ?
C17 C16 C15 120.5(9) . . ?
C16 C17 C18 120.1(11) . . ?
C17 C18 C13 120.2(10) . . ?
O1 S1 O3 116.2(8) . . ?
O1 S1 O2 116.6(8) . . ?
O3 S1 O2 112.0(11) . . ?
O1 S1 C19 106.6(10) . . ?
O3 S1 C19 100.5(13) . . ?
O2 S1 C19 102.4(11) . . ?
F3 C19 F1 106(2) . . ?
F3 C19 F2 95(2) . . ?
F1 C19 F2 111(3) . . ?
F3 C19 S1 120(2) . . ?
F1 C19 S1 114.8(17) . . ?
F2 C19 S1 109.4(18) . . ?
S1 O1 Ag2 143.8(7) . . ?
S1 O2 Ag1 151.8(13) . . ?
O5 S2 O4 116.9(8) . . ?
O5 S2 O6 112.1(11) . . ?
O4 S2 O6 114.6(9) . . ?
O5 S2 C20 102.2(11) . . ?
O4 S2 C20 102.9(8) . . ?
O6 S2 C20 106.1(10) . . ?
F6 C20 F4 116(3) . . ?
F6 C20 F5 106.8(18) . . ?
F4 C20 F5 104(2) . . ?
F6 C20 S2 110.2(17) . . ?
F4 C20 S2 110.5(12) . . ?
F5 C20 S2 109.9(19) . . ?
S2 O4 Ag1 146.7(7) . . ?
S2 O5 Ag2 144.9(11) . . ?

loop_
_geom_bond_atom_site_label_1
_geom_bond_atom_site_label_2
_geom_bond_distance
_geom_bond_site_symmetry_2
_geom_bond_publ_flag
Ag1 N3 2.298(8) 2_655 ?
Ag1 O4 2.364(9) . ?
Ag1 N1 2.375(8) . ?
Ag1 O2 2.413(11) . ?
Ag2 N6 2.327(8) . ?
Ag2 N8 2.379(8) 2 ?
Ag2 O5 2.423(10) . ?
Ag2 O1 2.445(9) . ?
C1 N3 1.344(11) . ?
C1 N1 1.352(11) . ?
C1 C4 1.480(11) . ?
N1 C2 1.397(12) . ?
C2 N4 1.315(12) . ?
C2 N2 1.320(12) . ?
N2 C3 1.372(11) . ?
C3 N5 1.321(12) . ?
C3 N3 1.351(11) . ?
N3 Ag1 2.298(8) 2_645 ?
C4 C9 1.391(14) . ?
C4 C5 1.396(13) . ?
C5 C6 1.403(15) . ?
C6 C7 1.36(2) . ?
C7 C8 1.397(19) . ?
C8 C9 1.365(14) . ?
C10 N8 1.328(11) . ?
C10 N6 1.357(11) . ?
C10 C13 1.471(11) . ?
N6 C11 1.353(11) . ?
C11 N9 1.331(11) . ?
C11 N7 1.354(11) . ?
N7 C12 1.326(11) . ?
C12 N10 1.326(12) . ?
C12 N8 1.398(11) . ?
N8 Ag2 2.379(8) 2_545 ?
C13 C18 1.399(14) . ?
C13 C14 1.404(14) . ?
C14 C15 1.355(14) . ?
C15 C16 1.423(17) . ?
C16 C17 1.344(17) . ?
C17 C18 1.382(13) . ?
S1 O1 1.397(9) . ?
S1 O3 1.413(14) . ?
S1 O2 1.415(12) . ?
S1 C19 1.76(2) . ?
C19 F3 1.20(3) . ?
C19 F1 1.26(2) . ?
C19 F2 1.33(3) . ?
S2 O5 1.406(12) . ?
S2 O4 1.417(9) . ?
S2 O6 1.430(15) . ?
S2 C20 1.83(2) . ?
C20 F6 1.25(3) . ?
C20 F4 1.27(2) . ?
C20 F5 1.27(3) . ?

loop_
_geom_hbond_atom_site_label_D
_geom_hbond_atom_site_label_H
_geom_hbond_atom_site_label_A
_geom_hbond_distance_DH
_geom_hbond_distance_HA
_geom_hbond_distance_DA
_geom_hbond_angle_DHA
_geom_hbond_site_symmetry_A
N4 H4A O4 0.90 2.11 2.990(14) 165.8 .
N4 H4B O3 0.90 2.14 2.998(18) 158.4 4_565
N5 H5A O3 0.90 2.43 3.10(2) 131.3 2_645
N5 H5B N2 0.90 2.15 3.001(11) 158.7 3_655
N9 H9A O6 0.90 2.21 2.928(18) 136.4 .
N9 H9B N7 0.90 2.16 3.016(11) 157.4 3
N10 H10A O1 0.90 2.18 3.010(15) 152.3 2_545
N10 H10B O6 0.90 2.60 3.36(2) 141.7 3

loop_
_geom_torsion_atom_site_label_1
_geom_torsion_atom_site_label_2
_geom_torsion_atom_site_label_3
_geom_torsion_atom_site_label_4
_geom_torsion
_geom_torsion_site_symmetry_1
_geom_torsion_site_symmetry_2
_geom_torsion_site_symmetry_3
_geom_torsion_site_symmetry_4
_geom_torsion_publ_flag
N3 C1 N1 C2 0.2(14) . . . . ?
C4 C1 N1 C2 -178.7(9) . . . . ?
N3 C1 N1 Ag1 -164.5(8) . . . . ?
C4 C1 N1 Ag1 16.6(10) . . . . ?
N3 Ag1 N1 C1 40.6(7) 2_655 . . . ?
O4 Ag1 N1 C1 -179.2(7) . . . . ?
O2 Ag1 N1 C1 -93.8(8) . . . . ?
N3 Ag1 N1 C2 -121.5(8) 2_655 . . . ?
O4 Ag1 N1 C2 18.8(9) . . . . ?
O2 Ag1 N1 C2 104.1(9) . . . . ?
C1 N1 C2 N4 177.3(10) . . . . ?
Ag1 N1 C2 N4 -20.3(14) . . . . ?
C1 N1 C2 N2 -3.6(15) . . . . ?
Ag1 N1 C2 N2 158.8(8) . . . . ?
N4 C2 N2 C3 -177.4(10) . . . . ?
N1 C2 N2 C3 3.6(16) . . . . ?
C2 N2 C3 N5 179.8(10) . . . . ?
C2 N2 C3 N3 -0.1(16) . . . . ?
N1 C1 N3 C3 2.8(14) . . . . ?
C4 C1 N3 C3 -178.3(9) . . . . ?
N1 C1 N3 Ag1 -154.5(8) . . . 2_645 ?
C4 C1 N3 Ag1 24.5(10) . . . 2_645 ?
N5 C3 N3 C1 177.2(9) . . . . ?
N2 C3 N3 C1 -2.9(15) . . . . ?
N5 C3 N3 Ag1 -29.2(14) . . . 2_645 ?
N2 C3 N3 Ag1 150.6(8) . . . 2_645 ?
N3 C1 C4 C9 45.9(13) . . . . ?
N1 C1 C4 C9 -135.0(10) . . . . ?
N3 C1 C4 C5 -137.2(10) . . . . ?
N1 C1 C4 C5 41.8(13) . . . . ?
C9 C4 C5 C6 -2.5(17) . . . . ?
C1 C4 C5 C6 -179.3(11) . . . . ?
C4 C5 C6 C7 2(2) . . . . ?
C5 C6 C7 C8 -1(2) . . . . ?
C6 C7 C8 C9 1(2) . . . . ?
C7 C8 C9 C4 -1.7(18) . . . . ?
C5 C4 C9 C8 2.3(16) . . . . ?
C1 C4 C9 C8 179.2(9) . . . . ?
N8 C10 N6 C11 -3.3(14) . . . . ?
C13 C10 N6 C11 174.4(9) . . . . ?
N8 C10 N6 Ag2 158.4(8) . . . . ?
C13 C10 N6 Ag2 -23.9(10) . . . . ?
N8 Ag2 N6 C11 126.5(8) 2 . . . ?
O5 Ag2 N6 C11 -11.0(9) . . . . ?
O1 Ag2 N6 C11 -121.0(8) . . . . ?
N8 Ag2 N6 C10 -32.7(7) 2 . . . ?
O5 Ag2 N6 C10 -170.2(7) . . . . ?
O1 Ag2 N6 C10 79.8(7) . . . . ?
C10 N6 C11 N9 -174.3(9) . . . . ?
Ag2 N6 C11 N9 26.5(13) . . . . ?
C10 N6 C11 N7 1.4(14) . . . . ?
Ag2 N6 C11 N7 -157.7(8) . . . . ?
N9 C11 N7 C12 177.3(10) . . . . ?
N6 C11 N7 C12 1.6(15) . . . . ?
C11 N7 C12 N10 175.4(10) . . . . ?
C11 N7 C12 N8 -3.1(15) . . . . ?
N6 C10 N8 C12 1.9(14) . . . . ?
C13 C10 N8 C12 -175.8(8) . . . . ?
N6 C10 N8 Ag2 158.6(8) . . . 2_545 ?
C13 C10 N8 Ag2 -19.1(11) . . . 2_545 ?
N7 C12 N8 C10 1.5(15) . . . . ?
N10 C12 N8 C10 -177.0(10) . . . . ?
N7 C12 N8 Ag2 -151.1(8) . . . 2_545 ?
N10 C12 N8 Ag2 30.4(13) . . . 2_545 ?
N8 C10 C13 C18 132.4(10) . . . . ?
N6 C10 C13 C18 -45.4(13) . . . . ?
N8 C10 C13 C14 -44.1(13) . . . . ?
N6 C10 C13 C14 138.0(10) . . . . ?
C18 C13 C14 C15 2.0(15) . . . . ?
C10 C13 C14 C15 178.6(9) . . . . ?
C13 C14 C15 C16 -1.0(16) . . . . ?
C14 C15 C16 C17 -0.9(18) . . . . ?
C15 C16 C17 C18 2(2) . . . . ?
C16 C17 C18 C13 -0.8(19) . . . . ?
C14 C13 C18 C17 -1.1(16) . . . . ?
C10 C13 C18 C17 -177.8(10) . . . . ?
O1 S1 C19 F3 41(3) . . . . ?
O3 S1 C19 F3 163(2) . . . . ?
O2 S1 C19 F3 -82(2) . . . . ?
O1 S1 C19 F1 169(2) . . . . ?
O3 S1 C19 F1 -70(3) . . . . ?
O2 S1 C19 F1 46(3) . . . . ?
O1 S1 C19 F2 -66(2) . . . . ?
O3 S1 C19 F2 55(2) . . . . ?
O2 S1 C19 F2 171(2) . . . . ?
O3 S1 O1 Ag2 153.3(14) . . . . ?
O2 S1 O1 Ag2 17.8(19) . . . . ?
C19 S1 O1 Ag2 -95.7(16) . . . . ?
N6 Ag2 O1 S1 85.4(14) . . . . ?
N8 Ag2 O1 S1 -155.2(14) 2 . . . ?
O5 Ag2 O1 S1 -38.4(14) . . . . ?
O1 S1 O2 Ag1 103.9(18) . . . . ?
O3 S1 O2 Ag1 -33(2) . . . . ?
C19 S1 O2 Ag1 -140(2) . . . . ?
N3 Ag1 O2 S1 14(2) 2_655 . . . ?
O4 Ag1 O2 S1 -121.1(19) . . . . ?
N1 Ag1 O2 S1 145.7(18) . . . . ?
O5 S2 C20 F6 70(2) . . . . ?
O4 S2 C20 F6 -52(2) . . . . ?
O6 S2 C20 F6 -172.5(19) . . . . ?
O5 S2 C20 F4 -59(2) . . . . ?
O4 S2 C20 F4 179(2) . . . . ?
O6 S2 C20 F4 59(2) . . . . ?
O5 S2 C20 F5 -172.7(15) . . . . ?
O4 S2 C20 F5 65.6(16) . . . . ?
O6 S2 C20 F5 -55.1(17) . . . . ?
O5 S2 O4 Ag1 -6(2) . . . . ?
O6 S2 O4 Ag1 -139.9(16) . . . . ?
C20 S2 O4 Ag1 105.3(18) . . . . ?
N3 Ag1 O4 S2 -78.0(17) 2_655 . . . ?
N1 Ag1 O4 S2 157.6(16) . . . . ?
O2 Ag1 O4 S2 41.5(17) . . . . ?
O4 S2 O5 Ag2 -105.2(15) . . . . ?
O6 S2 O5 Ag2 30.0(18) . . . . ?
C20 S2 O5 Ag2 143.3(14) . . . . ?
N6 Ag2 O5 S2 -28.9(17) . . . . ?
N8 Ag2 O5 S2 -163.5(13) 2 . . . ?
O1 Ag2 O5 S2 102.8(15) . . . . ?
